data_4345450
loop_
_publ_author_name
'Wu, Chao'
'Li, Longhua'
'Song, Junling'
'Yang, Gang'
'Humphrey, Mark G.'
'Zhang, Chi'

_publ_section_title
;
 Facile Syntheses of Ba2[B4O7(OH)2] and Na[B5O7(OH)2](H2O) Borate Salts
 Exhibiting Nonlinear Optical Activity in the Ultraviolet.
;
_journal_issue 3
_journal_name_full 'Inorganic chemistry'
_journal_page_first 1340
_journal_page_last 1348
_journal_paper_doi 10.1021/acs.inorgchem.6b02457
_journal_volume 56
_journal_year 2017
_chemical_formula_sum 'B4 Ba2 H0 O9'
_chemical_formula_weight 461.90
_chemical_name_systematic
; 
 ? 
;
_space_group_IT_number 152
_symmetry_cell_setting trigonal
_symmetry_space_group_name_Hall 'P 31 2"'
_symmetry_space_group_name_H-M 'P 31 2 1'
_atom_sites_solution_hydrogens none
_atom_sites_solution_primary direct
_atom_sites_solution_secondary difmap
_audit_creation_method SHELXL-97
_cell_angle_alpha 90.00
_cell_angle_beta 90.00
_cell_angle_gamma 120.00
_cell_formula_units_Z 3
_cell_length_a 6.8245(5)
_cell_length_b 6.8245(5)
_cell_length_c 13.7181(14)
_cell_measurement_reflns_used 2391
_cell_measurement_temperature 293(2)
_cell_measurement_theta_max 28.932
_cell_measurement_theta_min 2.857
_cell_volume 553.31(8)
_computing_cell_refinement 'Bruker SAINT'
_computing_data_collection 'Bruker APEX2'
_computing_data_reduction 'Bruker SAINT'
_computing_molecular_graphics 'Bruker SHELXTL'
_computing_publication_material 'Bruker SHELXTL'
_computing_structure_refinement 'SHELXL-97 (Sheldrick, 1997)'
_computing_structure_solution 'SHELXS-97 (Sheldrick, 1990)'
_diffrn_ambient_temperature 293(2)
_diffrn_measured_fraction_theta_full 1.000
_diffrn_measured_fraction_theta_max 1.000
_diffrn_measurement_device_type 'Bruker APEX-II CCD'
_diffrn_measurement_method 'w scans'
_diffrn_radiation_monochromator graphite
_diffrn_radiation_source 'fine-focus sealed tube'
_diffrn_radiation_type MoK\a
_diffrn_radiation_wavelength 0.71073
_diffrn_reflns_av_R_equivalents 0.0521
_diffrn_reflns_av_sigmaI/netI 0.0571
_diffrn_reflns_limit_h_max 8
_diffrn_reflns_limit_h_min -8
_diffrn_reflns_limit_k_max 8
_diffrn_reflns_limit_k_min -8
_diffrn_reflns_limit_l_max 16
_diffrn_reflns_limit_l_min -16
_diffrn_reflns_number 2435
_diffrn_reflns_theta_full 25.70
_diffrn_reflns_theta_max 25.70
_diffrn_reflns_theta_min 3.45
_exptl_absorpt_coefficient_mu 10.637
_exptl_absorpt_correction_T_max 0.8436
_exptl_absorpt_correction_T_min 0.6586
_exptl_absorpt_correction_type multi-scan
_exptl_absorpt_process_details sadabs
_exptl_crystal_colour colorless
_exptl_crystal_density_diffrn 4.159
_exptl_crystal_density_method 'not measured'
_exptl_crystal_description needle-like
_exptl_crystal_F_000 612
_exptl_crystal_size_max 0.12
_exptl_crystal_size_mid 0.11
_exptl_crystal_size_min 0.07
_refine_diff_density_max 1.246
_refine_diff_density_min -1.805
_refine_diff_density_rms 0.266
_refine_ls_abs_structure_details 'Flack H D (1983), Acta Cryst. A39, 876-881'
_refine_ls_abs_structure_Flack 0.00
_refine_ls_extinction_method none
_refine_ls_goodness_of_fit_ref 1.115
_refine_ls_hydrogen_treatment none
_refine_ls_matrix_type full
_refine_ls_number_parameters 71
_refine_ls_number_reflns 706
_refine_ls_number_restraints 66
_refine_ls_restrained_S_all 1.085
_refine_ls_R_factor_all 0.0814
_refine_ls_R_factor_gt 0.0706
_refine_ls_shift/su_max 0.000
_refine_ls_shift/su_mean 0.000
_refine_ls_structure_factor_coef Fsqd
_refine_ls_weighting_details 'calc w=1/[\s^2^(Fo^2^)+(0.0122P)^2^+21.7817P] where P=(Fo^2^+2Fc^2^)/3'
_refine_ls_weighting_scheme calc
_refine_ls_wR_factor_gt 0.1449
_refine_ls_wR_factor_ref 0.1503
_reflns_number_gt 610
_reflns_number_total 706
_reflns_threshold_expression >2sigma(I)
_cod_data_source_file ic6b02457_si_003.cif
_cod_data_source_block 1
_cod_original_sg_symbol_H-M P3121
_cod_database_code 4345450

loop_
_symmetry_equiv_pos_as_xyz
'x, y, z'
'-y, x-y, z+1/3'
'-x+y, -x, z+2/3'
'y, x, -z'
'-x, -x+y, -z+1/3'
'x-y, -y, -z+2/3'

loop_
_atom_site_label
_atom_site_type_symbol
_atom_site_fract_x
_atom_site_fract_y
_atom_site_fract_z
_atom_site_U_iso_or_equiv
_atom_site_adp_type
_atom_site_occupancy
_atom_site_symmetry_multiplicity
_atom_site_calc_flag
_atom_site_refinement_flags
Ba1 Ba 0.6697(3) 0.5560(2) 0.23198(13) 0.0686(7) Uani 1 1 d U
O1 O 1.066(4) 1.066(4) 0.5000 0.092(10) Uani 1 2 d SU
O2 O 0.845(3) 0.694(3) 0.4396(10) 0.047(4) Uani 1 1 d U
O3 O 1.242(2) 0.900(3) 0.4092(10) 0.041(4) Uani 1 1 d U
O4 O 0.476(3) 0.476(3) 0.5000 0.073(8) Uani 1 2 d SU
O5 O 1.455(4) 0.829(4) 0.2930(14) 0.081(6) Uani 1 1 d U
O6 O 0.978(4) 1.0000 0.3333 0.121(14) Uani 1 2 d SU
B1 B 1.031(4) 0.918(4) 0.421(2) 0.050(7) Uani 1 1 d U
B2 B 1.412(6) 1.0000 0.3333 0.051(10) Uani 1 2 d SU
B3 B 0.662(4) 0.662(4) 0.5000 0.032(8) Uani 1 2 d SU

loop_
_atom_site_aniso_label
_atom_site_aniso_U_11
_atom_site_aniso_U_22
_atom_site_aniso_U_33
_atom_site_aniso_U_23
_atom_site_aniso_U_13
_atom_site_aniso_U_12
Ba1 0.0496(10) 0.0294(7) 0.1288(14) -0.0230(9) -0.0525(10) 0.0211(7)
O1 0.044(11) 0.044(11) 0.15(3) -0.031(11) 0.031(11) -0.002(13)
O2 0.043(9) 0.051(10) 0.048(8) -0.005(8) 0.006(8) 0.026(8)
O3 0.028(8) 0.049(10) 0.045(8) 0.015(7) 0.007(6) 0.018(7)
O4 0.023(7) 0.023(7) 0.16(3) 0.003(9) -0.003(9) 0.001(10)
O5 0.087(12) 0.104(13) 0.093(11) 0.024(10) 0.059(10) 0.077(11)
O6 0.080(13) 0.23(4) 0.11(2) 0.07(2) 0.036(12) 0.114(19)
B1 0.053(14) 0.029(13) 0.079(17) 0.026(14) 0.040(14) 0.031(13)
B2 0.047(15) 0.07(2) 0.046(18) 0.048(17) 0.024(9) 0.034(11)
B3 0.022(11) 0.022(11) 0.040(15) -0.005(7) 0.005(7) 0.002(12)

loop_
_atom_type_symbol
_atom_type_description
_atom_type_scat_dispersion_real
_atom_type_scat_dispersion_imag
_atom_type_scat_source
B B 0.0010 0.0010 'International Tables Vol C Tables 4.2.6.8 and 6.1.1.4'
Ba Ba -0.3240 2.2820 'International Tables Vol C Tables 4.2.6.8 and 6.1.1.4'
H H 0.0000 0.0000 'International Tables Vol C Tables 4.2.6.8 and 6.1.1.4'
O O 0.0110 0.0060 'International Tables Vol C Tables 4.2.6.8 and 6.1.1.4'

loop_
_geom_angle_atom_site_label_1
_geom_angle_atom_site_label_2
_geom_angle_atom_site_label_3
_geom_angle
_geom_angle_site_symmetry_1
_geom_angle_site_symmetry_3
B1 O1 B1 127(3) . 4_556
B3 O2 B1 120.3(17) . .
B2 O3 B1 127.8(19) . .
B1 O6 B1 128(3) 6_675 .
O1 B1 O2 111.8(18) . .
O1 B1 O6 110.4(18) . .
O2 B1 O6 107(2) . .
O1 B1 O3 108(2) . .
O2 B1 O3 107.5(19) . .
O6 B1 O3 111.6(19) . .
O5 B2 O5 105(3) . 6_675
O5 B2 O3 110.7(10) . 6_675
O5 B2 O3 109.5(10) 6_675 6_675
O5 B2 O3 109.5(10) . .
O5 B2 O3 110.7(10) 6_675 .
O3 B2 O3 111(3) 6_675 .
O4 B3 O2 121.2(12) . 4_556
O4 B3 O2 121.2(12) . .
O2 B3 O2 118(2) 4_556 .

loop_
_geom_bond_atom_site_label_1
_geom_bond_atom_site_label_2
_geom_bond_distance
_geom_bond_site_symmetry_2
O1 B1 1.41(3) .
O1 B1 1.41(3) 4_556
O2 B3 1.42(2) .
O2 B1 1.44(3) .
O3 B2 1.45(3) .
O3 B1 1.51(3) .
O4 B3 1.27(4) .
O5 B2 1.45(3) .
O6 B1 1.45(3) 6_675
O6 B1 1.45(3) .
B2 O5 1.45(3) 6_675
B2 O3 1.45(3) 6_675
B3 O2 1.42(2) 4_556

loop_
_geom_torsion_atom_site_label_1
_geom_torsion_atom_site_label_2
_geom_torsion_atom_site_label_3
_geom_torsion_atom_site_label_4
_geom_torsion
_geom_torsion_site_symmetry_1
_geom_torsion_site_symmetry_4
B1 O1 B1 O2 -14.0(13) 4_556 .
B1 O1 B1 O6 105.3(19) 4_556 .
B1 O1 B1 O3 -132.2(19) 4_556 .
B3 O2 B1 O1 29(3) . .
B3 O2 B1 O6 -92(2) . .
B3 O2 B1 O3 148.0(15) . .
B1 O6 B1 O1 114(2) 6_675 .
B1 O6 B1 O2 -124.1(19) 6_675 .
B1 O6 B1 O3 -6.6(13) 6_675 .
B2 O3 B1 O1 -106(2) . .
B2 O3 B1 O2 132.8(17) . .
B2 O3 B1 O6 15(3) . .
B1 O3 B2 O5 -131(3) . .
B1 O3 B2 O5 113(3) . 6_675
B1 O3 B2 O3 -8.4(17) . 6_675
B1 O2 B3 O4 164.2(16) . .
B1 O2 B3 O2 -15.8(16) . 4_556
